data_7133850
loop_
_publ_author_name
'Ohashi, Fumika'
'Takano, Hideaki'
'Shinokubo, Hiroshi'

_publ_section_title
;
 Zig-zag-fused &#x3c0;-extended BODIPYs <i>via</i> gold-catalysed
 cycloisomerisation.
;
_journal_issue 88
_journal_name_full 'Chemical communications (Cambridge, England)'
_journal_page_first 12892
_journal_page_last 12895
_journal_paper_doi 10.1039/d4cc04416a
_journal_volume 60
_journal_year 2024
_chemical_formula_moiety 'C21 H13 B F2 N2 S'
_chemical_formula_sum 'C21 H13 B F2 N2 S'
_chemical_formula_weight 374.20
_space_group_crystal_system monoclinic
_space_group_IT_number 14
_space_group_name_Hall '-P 2yn'
_space_group_name_H-M_alt 'P 1 21/n 1'
_atom_sites_solution_hydrogens geom
_atom_sites_solution_primary dual
_audit_creation_date 2024-07-09
_audit_creation_method
;
Olex2 1.5-ac6-018
(compiled 2024.02.14 svn.r2f8d729c for Rigaku Oxford Diffraction, GUI svn.r6920)
;
_audit_update_record
;
2024-07-19 deposited with the CCDC.	2024-10-09 downloaded from the CCDC.
;
_cell_angle_alpha 90
_cell_angle_beta 97.537(2)
_cell_angle_gamma 90
_cell_formula_units_Z 4
_cell_length_a 5.90570(10)
_cell_length_b 15.6724(4)
_cell_length_c 17.7952(5)
_cell_measurement_reflns_used 5344
_cell_measurement_temperature 93.00(10)
_cell_measurement_theta_max 76.0400
_cell_measurement_theta_min 3.7810
_cell_volume 1632.83(7)
_computing_cell_refinement 'CrysAlisPro 1.171.43.113a (Rigaku OD, 2024)'
_computing_data_collection 'CrysAlisPro 1.171.43.113a (Rigaku OD, 2024)'
_computing_data_reduction 'CrysAlisPro 1.171.43.113a (Rigaku OD, 2024)'
_computing_molecular_graphics 'Olex2 1.5-ac6-018 (Dolomanov et al., 2009)'
_computing_publication_material 'Olex2 1.5-ac6-018 (Dolomanov et al., 2009)'
_computing_structure_refinement 'SHELXL 2018/3 (Sheldrick, 2015)'
_computing_structure_solution 'SHELXT 2018/2 (Sheldrick, 2018)'
_diffrn_ambient_environment N~2~
_diffrn_ambient_temperature 93.00(10)
_diffrn_detector 'Hybrid Pixel Array Detector'
_diffrn_detector_area_resol_mean 10.0000
_diffrn_detector_type HyPix
_diffrn_measured_fraction_theta_full 0.997
_diffrn_measured_fraction_theta_max 0.998
_diffrn_measurement_details
;
List of Runs (angles in degrees, time in seconds):

  # Type    Start    End  Width  t~exp~   \w     \q     \k     \f   Frames
#--------------------------------------------------------------------------
  1  \w     36.00 110.00   0.50    1.53    --  106.23 -77.00  30.00  148
  2  \w     46.00  71.00   0.50    1.53    --  106.23 -70.00  39.00   50
  3  \w     36.00  62.00   0.50    1.53    --  106.23-125.00   0.00   52
  4  \w     87.00 112.00   0.50    1.53    --  106.23-125.00   0.00   50
  5  \w     44.00  86.00   0.50    1.53    --  106.23-125.00  30.00   84
  6  \w    -15.00  58.00   0.50    0.36    --   45.96 -70.00  39.00  146
  7  \w     92.00 175.00   0.50    1.53    --  106.23  30.00-120.00  166
  8  \w     99.00 176.00   0.50    1.53    --  106.23  45.00  90.00  154
  9  \w    104.00 168.00   0.50    1.53    --  106.23  45.00 120.00  128
 10  \w     91.00 178.00   0.50    1.53    --  106.23  70.00 170.00  174
 11  \w     26.00 116.00   0.50    0.36    --   45.96  70.00 170.00  180
 12  \w    -18.00   8.00   0.50    0.36    --  -45.96  70.00 170.00   52
 13  \w    -80.00 -32.00   0.50    1.53    -- -104.50  70.00 170.00   96
 14  \w    -66.00 -34.00   0.50    1.53    -- -104.50  61.00 150.00   64
 15  \w    -20.00  26.00   0.50    0.36    --  -45.96  19.00 -30.00   92
 16  \w    -12.00  28.00   0.50    0.36    --  -45.96  19.00-180.00   80
 17  \w    -65.00 -32.00   0.50    1.53    -- -104.50  61.00-150.00   66
 18  \w    -65.00 -33.00   0.50    1.53    -- -104.50  61.00 -60.00   64
 19  \w    -66.00 -41.00   0.50    1.53    -- -104.50  61.00   0.00   50
 20  \w   -163.00-136.00   0.50    1.53    -- -104.50 -70.00  39.00   54
;
_diffrn_measurement_device 'four-circle diffractometer'
_diffrn_measurement_device_type 'XtaLAB Synergy R, HyPix'
_diffrn_measurement_method '\w scans'
_diffrn_orient_matrix_type 'CrysAlisPro convention (1999,Acta A55,543-557)'
_diffrn_orient_matrix_UB_11 0.0534026000
_diffrn_orient_matrix_UB_12 0.0200561000
_diffrn_orient_matrix_UB_13 -0.0806116000
_diffrn_orient_matrix_UB_21 -0.1529428000
_diffrn_orient_matrix_UB_22 -0.0748931000
_diffrn_orient_matrix_UB_23 -0.0314342000
_diffrn_orient_matrix_UB_31 -0.2071525000
_diffrn_orient_matrix_UB_32 0.0604520000
_diffrn_orient_matrix_UB_33 -0.0120586000
_diffrn_radiation_monochromator mirror
_diffrn_radiation_probe x-ray
_diffrn_radiation_type 'Cu K\a'
_diffrn_radiation_wavelength 1.54184
_diffrn_reflns_av_R_equivalents 0.0231
_diffrn_reflns_av_unetI/netI 0.0247
_diffrn_reflns_Laue_measured_fraction_full 0.997
_diffrn_reflns_Laue_measured_fraction_max 0.998
_diffrn_reflns_limit_h_max 6
_diffrn_reflns_limit_h_min -7
_diffrn_reflns_limit_k_max 18
_diffrn_reflns_limit_k_min -16
_diffrn_reflns_limit_l_max 21
_diffrn_reflns_limit_l_min -21
_diffrn_reflns_number 9284
_diffrn_reflns_point_group_measured_fraction_full 0.997
_diffrn_reflns_point_group_measured_fraction_max 0.998
_diffrn_reflns_theta_full 26.000
_diffrn_reflns_theta_max 67.062
_diffrn_reflns_theta_min 3.773
_diffrn_source 'Rotating-anode X-ray tube'
_diffrn_source_type 'PhotonJet R (Cu) X-ray Source'
_exptl_absorpt_coefficient_mu 2.021
_exptl_absorpt_correction_T_max 1.000
_exptl_absorpt_correction_T_min 0.655
_exptl_absorpt_correction_type gaussian
_exptl_absorpt_process_details
;
CrysAlisPro 1.171.43.113a (Rigaku Oxford Diffraction, 2024)
Numerical absorption correction based on gaussian integration over
a multifaceted crystal model
Empirical absorption correction using spherical harmonics,
implemented in SCALE3 ABSPACK scaling algorithm.
;
_exptl_crystal_colour red
_exptl_crystal_colour_primary red
_exptl_crystal_density_diffrn 1.522
_exptl_crystal_description plate
_exptl_crystal_F_000 768
_exptl_crystal_size_max 0.204
_exptl_crystal_size_mid 0.078
_exptl_crystal_size_min 0.055
_refine_diff_density_max 0.833
_refine_diff_density_min -0.336
_refine_diff_density_rms 0.093
_refine_ls_extinction_method none
_refine_ls_goodness_of_fit_ref 1.205
_refine_ls_hydrogen_treatment constr
_refine_ls_matrix_type full
_refine_ls_number_parameters 244
_refine_ls_number_reflns 2890
_refine_ls_number_restraints 0
_refine_ls_restrained_S_all 1.205
_refine_ls_R_factor_all 0.0681
_refine_ls_R_factor_gt 0.0644
_refine_ls_shift/su_max 0.000
_refine_ls_shift/su_mean 0.000
_refine_ls_structure_factor_coef Fsqd
_refine_ls_weighting_details 'w=1/[\s^2^(Fo^2^)+(0.0208P)^2^+8.6349P] where P=(Fo^2^+2Fc^2^)/3'
_refine_ls_weighting_scheme calc
_refine_ls_wR_factor_gt 0.1611
_refine_ls_wR_factor_ref 0.1625
_reflns_Friedel_coverage 0.000
_reflns_number_gt 2677
_reflns_number_total 2890
_reflns_threshold_expression 'I > 2\s(I)'
_cod_data_source_file d4cc04416a2.cif
_cod_data_source_block 111-01-153_auto
_cod_depositor_comments 'Adding full bibliography for 7133850--7133853.cif.'
_cod_database_code 7133850
_shelx_shelxl_version_number 2018/3
_chemical_oxdiff_formula CHNFBSCl
_shelx_space_group_comment
;
The symmetry employed for this shelxl refinement is uniquely defined
by the following loop, which should always be used as a source of
symmetry information in preference to the above space-group names.
They are only intended as comments.
;
_shelx_estimated_absorpt_t_max 0.897
_shelx_estimated_absorpt_t_min 0.683
_olex2_refinement_description
;
1. Fixed Uiso
 At 1.2 times of:
  All C(H) groups
2.a Aromatic/amide H refined with riding coordinates:
 C00A(H00A), C00B(H00B), C00C(H00C), C00E(H00E), C00F(H00F), C00I(H00I),
 C00J(H00J), C00K(H00K), C00M(H00M), C00N(H00N), C00O(H00O), C00P(H00P),
 C00Q(H00Q)
;
_olex2_submission_special_instructions 'No special instructions were received'
_oxdiff_exptl_absorpt_empirical_details
;
Empirical correction (ABSPACK) includes:
- Absorption correction using spherical harmonics
- Frame scaling
;
_oxdiff_exptl_absorpt_empirical_full_max 1.359
_oxdiff_exptl_absorpt_empirical_full_min 0.832

loop_
_space_group_symop_operation_xyz
'x, y, z'
'-x+1/2, y+1/2, -z+1/2'
'-x, -y, -z'
'x-1/2, -y-1/2, z-1/2'

loop_
_atom_site_label
_atom_site_type_symbol
_atom_site_fract_x
_atom_site_fract_y
_atom_site_fract_z
_atom_site_U_iso_or_equiv
_atom_site_adp_type
_atom_site_occupancy
_atom_site_site_symmetry_order
_atom_site_calc_flag
_atom_site_refinement_flags_posn
_atom_site_refinement_flags_adp
_atom_site_refinement_flags_occupancy
_atom_site_disorder_assembly
_atom_site_disorder_group
S001 S 0.31189(18) 0.40395(7) 0.53912(6) 0.0208(3) Uani 1 1 d . . . . .
F002 F 0.6892(4) 0.52521(15) 0.93885(13) 0.0227(6) Uani 1 1 d . . . . .
F003 F 0.9340(4) 0.63275(15) 0.92224(14) 0.0272(6) Uani 1 1 d . . . . .
N004 N 0.9376(5) 0.5091(2) 0.84200(19) 0.0150(7) Uani 1 1 d . . . . .
N005 N 0.6188(6) 0.6095(2) 0.82487(19) 0.0159(7) Uani 1 1 d . . . . .
C006 C 0.5479(7) 0.4539(3) 0.6649(2) 0.0154(8) Uani 1 1 d . . . . .
C007 C 0.2401(6) 0.6246(2) 0.6450(2) 0.0139(8) Uani 1 1 d . . . . .
C008 C 0.0742(7) 0.6947(2) 0.6209(2) 0.0155(8) Uani 1 1 d . . . . .
C009 C 0.6503(7) 0.5021(2) 0.7291(2) 0.0144(8) Uani 1 1 d . . . . .
C00A C 0.2615(7) 0.5613(3) 0.5938(2) 0.0169(8) Uani 1 1 d . . . . .
H00A H 0.185531 0.570498 0.544031 0.020 Uiso 1 1 calc R U . . .
C00B C 1.0361(7) 0.4223(3) 0.7506(2) 0.0179(9) Uani 1 1 d . . . . .
H00B H 1.033006 0.391323 0.704618 0.022 Uiso 1 1 calc R U . . .
C00C C 1.1465(6) 0.4768(3) 0.8658(2) 0.0173(8) Uani 1 1 d . . . . .
H00C H 1.234530 0.488863 0.913175 0.021 Uiso 1 1 calc R U . . .
C00D C 0.5399(7) 0.5748(2) 0.7553(2) 0.0142(8) Uani 1 1 d . . . . .
C00E C 0.4919(7) 0.6797(3) 0.8354(2) 0.0189(9) Uani 1 1 d . . . . .
H00E H 0.510918 0.714407 0.879555 0.023 Uiso 1 1 calc R U . . .
C00F C 0.5990(7) 0.3650(3) 0.6539(2) 0.0188(9) Uani 1 1 d . . . . .
H00F H 0.703261 0.333300 0.688398 0.023 Uiso 1 1 calc R U . . .
C00G C 0.3581(7) 0.6280(2) 0.7202(2) 0.0160(8) Uani 1 1 d . . . . .
C00H C 0.8620(7) 0.4757(2) 0.7707(2) 0.0163(8) Uani 1 1 d . . . . .
C00I C -0.1192(7) 0.7053(3) 0.6572(2) 0.0181(9) Uani 1 1 d . . . . .
H00I H -0.142259 0.669024 0.698231 0.022 Uiso 1 1 calc R U . . .
C00J C -0.2452(7) 0.8223(3) 0.5749(2) 0.0186(9) Uani 1 1 d . . . . .
H00J H -0.354677 0.865158 0.558725 0.022 Uiso 1 1 calc R U . . .
C00K C 0.1066(7) 0.7494(3) 0.5611(2) 0.0166(8) Uani 1 1 d . . . . .
H00K H 0.236304 0.742829 0.535203 0.020 Uiso 1 1 calc R U . . .
C00L C 0.3838(7) 0.4833(3) 0.6059(2) 0.0168(8) Uani 1 1 d . . . . .
C00M C 1.2135(7) 0.4232(3) 0.8103(2) 0.0192(9) Uani 1 1 d . . . . .
H00M H 1.353786 0.393032 0.812705 0.023 Uiso 1 1 calc R U . . .
C00N C -0.0525(7) 0.8136(3) 0.5397(2) 0.0185(9) Uani 1 1 d . . . . .
H00N H -0.027357 0.851829 0.500215 0.022 Uiso 1 1 calc R U . . .
C00O C 0.3324(7) 0.6936(3) 0.7733(2) 0.0175(8) Uani 1 1 d . . . . .
H00O H 0.224589 0.738905 0.766980 0.021 Uiso 1 1 calc R U . . .
C00P C -0.2783(7) 0.7681(3) 0.6341(2) 0.0200(9) Uani 1 1 d . . . . .
H00P H -0.410400 0.773985 0.658901 0.024 Uiso 1 1 calc R U . . .
C00Q C 0.4849(7) 0.3309(3) 0.5901(2) 0.0216(9) Uani 1 1 d . . . . .
H00Q H 0.499018 0.273176 0.575244 0.026 Uiso 1 1 calc R U . . .
B00R B 0.7986(8) 0.5693(3) 0.8863(3) 0.0167(9) Uani 1 1 d . . . . .

loop_
_atom_site_aniso_label
_atom_site_aniso_U_11
_atom_site_aniso_U_22
_atom_site_aniso_U_33
_atom_site_aniso_U_23
_atom_site_aniso_U_13
_atom_site_aniso_U_12
S001 0.0214(5) 0.0181(5) 0.0214(5) -0.0059(4) -0.0027(4) 0.0025(4)
F002 0.0307(14) 0.0202(12) 0.0181(12) 0.0037(10) 0.0067(10) 0.0061(10)
F003 0.0334(15) 0.0150(12) 0.0292(14) -0.0037(10) -0.0101(11) -0.0013(11)
N004 0.0132(16) 0.0147(16) 0.0171(17) 0.0013(13) 0.0014(13) -0.0018(13)
N005 0.0193(18) 0.0109(16) 0.0172(17) 0.0007(13) 0.0011(14) -0.0014(13)
C006 0.0134(19) 0.0143(19) 0.019(2) 0.0003(16) 0.0050(16) -0.0022(15)
C007 0.0079(18) 0.0148(19) 0.019(2) 0.0013(16) 0.0028(15) -0.0033(15)
C008 0.017(2) 0.0103(18) 0.018(2) -0.0018(15) -0.0013(16) -0.0016(15)
C009 0.015(2) 0.0110(18) 0.0174(19) 0.0022(15) 0.0044(15) -0.0043(15)
C00A 0.0146(19) 0.020(2) 0.015(2) 0.0023(16) 0.0001(15) 0.0018(16)
C00B 0.019(2) 0.014(2) 0.021(2) 0.0037(16) 0.0018(16) 0.0006(16)
C00C 0.0083(19) 0.022(2) 0.021(2) 0.0041(17) -0.0017(15) -0.0046(16)
C00D 0.0150(19) 0.0127(19) 0.0148(19) 0.0018(15) 0.0016(15) -0.0052(15)
C00E 0.028(2) 0.0100(19) 0.019(2) -0.0005(16) 0.0047(17) -0.0008(16)
C00F 0.019(2) 0.015(2) 0.022(2) -0.0006(17) 0.0021(17) 0.0016(16)
C00G 0.018(2) 0.0110(18) 0.019(2) 0.0017(16) 0.0053(16) 0.0001(15)
C00H 0.018(2) 0.0127(19) 0.018(2) 0.0022(16) 0.0018(16) -0.0026(16)
C00I 0.015(2) 0.016(2) 0.024(2) 0.0045(17) 0.0021(16) -0.0004(16)
C00J 0.018(2) 0.015(2) 0.022(2) -0.0018(16) -0.0033(16) 0.0056(16)
C00K 0.017(2) 0.016(2) 0.016(2) -0.0022(16) 0.0011(16) 0.0041(16)
C00L 0.017(2) 0.016(2) 0.018(2) -0.0017(16) 0.0035(16) -0.0024(16)
C00M 0.0127(19) 0.020(2) 0.025(2) 0.0069(17) 0.0023(16) 0.0014(16)
C00N 0.020(2) 0.017(2) 0.018(2) 0.0018(16) 0.0003(16) 0.0023(16)
C00O 0.020(2) 0.0117(19) 0.021(2) 0.0000(16) 0.0020(16) 0.0018(16)
C00P 0.017(2) 0.019(2) 0.023(2) -0.0039(17) 0.0024(17) -0.0016(17)
C00Q 0.024(2) 0.015(2) 0.027(2) -0.0042(17) 0.0042(18) 0.0014(17)
B00R 0.019(2) 0.013(2) 0.017(2) 0.0002(17) -0.0014(18) 0.0002(18)

loop_
_atom_type_symbol
_atom_type_description
_atom_type_scat_dispersion_real
_atom_type_scat_dispersion_imag
_atom_type_scat_source
C C 0.0181 0.0091 'International Tables Vol C Tables 4.2.6.8 and 6.1.1.4'
H H 0.0000 0.0000 'International Tables Vol C Tables 4.2.6.8 and 6.1.1.4'
B B 0.0090 0.0039 'International Tables Vol C Tables 4.2.6.8 and 6.1.1.4'
F F 0.0727 0.0534 'International Tables Vol C Tables 4.2.6.8 and 6.1.1.4'
N N 0.0311 0.0180 'International Tables Vol C Tables 4.2.6.8 and 6.1.1.4'
S S 0.3331 0.5567 'International Tables Vol C Tables 4.2.6.8 and 6.1.1.4'

loop_
_exptl_crystal_face_index_h
_exptl_crystal_face_index_k
_exptl_crystal_face_index_l
_exptl_crystal_face_perp_dist
1 -9 -4 0.0604
0 9 5 0.0038
-2 -4 10 0.0444
1 -7 7 0.0460
-1 7 -7 0.0145
3 -2 -7 0.1002
-1 -5 10 0.0419
0 -1 11 0.0245
0 1 -11 0.0315
0 0 -12 0.0427
-2 -5 -8 0.0523
1 3 11 0.0155
3 -3 7 0.0670
-1 -2 -11 0.0362
-1 -1 -11 0.0352

loop_
_geom_angle_atom_site_label_1
_geom_angle_atom_site_label_2
_geom_angle_atom_site_label_3
_geom_angle
_geom_angle_site_symmetry_1
_geom_angle_site_symmetry_3
_geom_angle_publ_flag
C00Q S001 C00L 92.3(2) . . ?
C00C N004 C00H 108.4(3) . . ?
C00C N004 B00R 126.7(3) . . ?
C00H N004 B00R 124.8(3) . . ?
C00D N005 B00R 126.3(3) . . ?
C00E N005 C00D 108.4(3) . . ?
C00E N005 B00R 124.8(3) . . ?
C009 C006 C00F 122.8(4) . . ?
C00L C006 C009 126.7(4) . . ?
C00L C006 C00F 110.5(4) . . ?
C00A C007 C008 117.2(3) . . ?
C00A C007 C00G 125.3(4) . . ?
C00G C007 C008 117.5(3) . . ?
C00I C008 C007 120.0(4) . . ?
C00I C008 C00K 118.8(4) . . ?
C00K C008 C007 121.2(4) . . ?
C00D C009 C006 121.3(4) . . ?
C00D C009 C00H 118.1(4) . . ?
C00H C009 C006 120.6(4) . . ?
C007 C00A C00L 127.8(4) . . ?
C00M C00B C00H 107.6(4) . . ?
N004 C00C C00M 109.7(4) . . ?
N005 C00D C009 119.7(4) . . ?
N005 C00D C00G 107.9(3) . . ?
C009 C00D C00G 132.3(4) . . ?
N005 C00E C00O 110.5(4) . . ?
C00Q C00F C006 113.8(4) . . ?
C007 C00G C00D 129.1(4) . . ?
C00O C00G C007 124.8(4) . . ?
C00O C00G C00D 105.8(3) . . ?
N004 C00H C009 121.2(4) . . ?
N004 C00H C00B 107.3(3) . . ?
C00B C00H C009 131.3(4) . . ?
C00P C00I C008 120.9(4) . . ?
C00N C00J C00P 119.4(4) . . ?
C00N C00K C008 119.7(4) . . ?
C006 C00L S001 111.0(3) . . ?
C006 C00L C00A 132.9(4) . . ?
C00A C00L S001 116.0(3) . . ?
C00B C00M C00C 107.0(4) . . ?
C00J C00N C00K 121.0(4) . . ?
C00E C00O C00G 107.4(4) . . ?
C00I C00P C00J 120.2(4) . . ?
C00F C00Q S001 112.3(3) . . ?
F002 B00R N004 111.6(3) . . ?
F002 B00R N005 109.9(3) . . ?
F003 B00R F002 109.8(3) . . ?
F003 B00R N004 111.4(4) . . ?
F003 B00R N005 109.5(3) . . ?
N004 B00R N005 104.5(3) . . ?

loop_
_geom_bond_atom_site_label_1
_geom_bond_atom_site_label_2
_geom_bond_distance
_geom_bond_site_symmetry_2
_geom_bond_publ_flag
S001 C00L 1.735(4) . ?
S001 C00Q 1.712(4) . ?
F002 B00R 1.389(5) . ?
F003 B00R 1.380(5) . ?
N004 C00C 1.349(5) . ?
N004 C00H 1.391(5) . ?
N004 B00R 1.534(6) . ?
N005 C00D 1.377(5) . ?
N005 C00E 1.358(5) . ?
N005 B00R 1.554(5) . ?
C006 C009 1.436(6) . ?
C006 C00F 1.445(6) . ?
C006 C00L 1.409(6) . ?
C007 C008 1.498(5) . ?
C007 C00A 1.363(6) . ?
C007 C00G 1.426(6) . ?
C008 C00I 1.394(6) . ?
C008 C00K 1.399(6) . ?
C009 C00D 1.421(6) . ?
C009 C00H 1.428(6) . ?
C00A C00L 1.422(6) . ?
C00B C00H 1.407(6) . ?
C00B C00M 1.390(6) . ?
C00C C00M 1.393(6) . ?
C00D C00G 1.436(6) . ?
C00E C00O 1.372(6) . ?
C00F C00Q 1.352(6) . ?
C00G C00O 1.417(6) . ?
C00I C00P 1.384(6) . ?
C00J C00N 1.375(6) . ?
C00J C00P 1.389(6) . ?
C00K C00N 1.395(6) . ?

loop_
_exptl_oxdiff_crystal_face_indexfrac_h
_exptl_oxdiff_crystal_face_indexfrac_k
_exptl_oxdiff_crystal_face_indexfrac_l
_exptl_oxdiff_crystal_face_x
_exptl_oxdiff_crystal_face_y
_exptl_oxdiff_crystal_face_z
0.7904 -9.4112 -3.9458 0.1715 0.7080 -0.6851
0.1732 9.1193 4.9656 -0.2081 -0.8656 0.4555
-1.6706 -3.8789 9.9949 -0.9727 0.2318 -0.0089
1.1014 -7.2411 6.9110 -0.6435 0.1566 -0.7492
-0.9297 7.1629 -7.2813 0.6810 -0.1654 0.7134
3.2808 -1.5908 -6.9408 0.7028 -0.1645 -0.6921
-1.0266 -5.0723 9.8465 -0.9503 0.2274 -0.2127
0.0533 -1.1635 11.3510 -0.9355 -0.2778 -0.2183
-0.0763 1.2104 -11.3346 0.9339 0.2773 0.2256
0.4632 0.0932 -11.5449 0.9573 0.2851 0.0489
-1.9115 -4.6848 -7.6510 0.4207 0.8837 0.2050
0.6950 2.8106 10.5275 -0.7552 -0.6477 -0.1010
2.5897 -2.7443 6.8433 -0.4684 -0.4057 -0.7849
-0.5881 -1.7059 -10.9143 0.8142 0.5608 0.1503
-0.8845 -1.0156 -10.7306 0.7974 0.5487 0.2512
